data_7247551
loop_
_publ_author_name
'Durka, Krzysztof'
'Zuba, Adam'
'Marek-Urban, Paulina H.'
'Nowicki, Krzysztof'
'Drapa\/la, Jakub'
'Wo\'zniak, Krzysztof'
'Luli\'nski, Sergiusz'

_publ_section_title
;
 Exploring the effect of substitution patterns on the symmetry of
 hydrogen-bonded supramolecular motifs in functionalized
 benzosiloxaboroles
;
_journal_issue 45
_journal_name_full CrystEngComm
_journal_page_first 6329
_journal_page_last 6342
_journal_paper_doi 10.1039/D3CE00880K
_journal_volume 25
_journal_year 2023
_chemical_formula_moiety 'C8 H10 B Cl O2 Si'
_chemical_formula_sum 'C8 H10 B Cl O2 Si'
_chemical_formula_weight 212.51
_chemical_name_systematic
; 
1,1-dimethyl-7-chloro-3-hydroxybenzo[c][1,2,3]siloxaborole
;
_space_group_crystal_system tetragonal
_space_group_IT_number 88
_space_group_name_Hall '-I 4ad'
_space_group_name_H-M_alt 'I 41/a :2'
_atom_sites_solution_hydrogens mixed
_audit_creation_method SHELXL-97
_audit_update_record
;
2023-10-13 deposited with the CCDC.	2023-10-20 downloaded from the CCDC.
;
_cell_angle_alpha 90
_cell_angle_beta 90
_cell_angle_gamma 90
_cell_formula_units_Z 16
_cell_length_a 15.50700(10)
_cell_length_b 15.50700(10)
_cell_length_c 17.3326(2)
_cell_measurement_reflns_used 5205
_cell_measurement_temperature 100(2)
_cell_measurement_theta_max 76.2560
_cell_measurement_theta_min 5.0740
_cell_volume 4167.92(6)
_computing_cell_refinement 'CrysAlisPro 1.171.42.70a (Rigaku OD, 2022)'
_computing_data_collection 'CrysAlisPro 1.171.42.70a (Rigaku OD, 2022)'
_computing_data_reduction 'CrysAlisPro 1.171.42.70a (Rigaku OD, 2022)'
_computing_structure_refinement 'SHELXL-2013 (Sheldrick, 2013)'
_diffrn_ambient_temperature 100(2)
_diffrn_measured_fraction_theta_full 0.998
_diffrn_measured_fraction_theta_max 0.996
_diffrn_measurement_device_type 'SuperNova (Cu) X-ray Source'
_diffrn_radiation_monochromator graphite
_diffrn_radiation_source 'fine-focus sealed tube'
_diffrn_radiation_type CuK\a
_diffrn_radiation_wavelength 1.54178
_diffrn_reflns_av_R_equivalents 0.0182
_diffrn_reflns_av_unetI/netI 0.0129
_diffrn_reflns_Laue_measured_fraction_full 0.998
_diffrn_reflns_Laue_measured_fraction_max 0.996
_diffrn_reflns_limit_h_max 14
_diffrn_reflns_limit_h_min -19
_diffrn_reflns_limit_k_max 18
_diffrn_reflns_limit_k_min -19
_diffrn_reflns_limit_l_max 21
_diffrn_reflns_limit_l_min -21
_diffrn_reflns_number 8358
_diffrn_reflns_point_group_measured_fraction_full 0.998
_diffrn_reflns_point_group_measured_fraction_max 0.996
_diffrn_reflns_theta_full 67.679
_diffrn_reflns_theta_max 76.315
_diffrn_reflns_theta_min 5.706
_exptl_absorpt_coefficient_mu 4.064
_exptl_absorpt_correction_T_max 1.00000
_exptl_absorpt_correction_T_min 0.70499
_exptl_absorpt_correction_type multi-scan
_exptl_absorpt_process_details
;
CrysAlisPro, Agilent Technologies,
Version 1.171.37.33 (release 27-03-2014 CrysAlis171 .NET)
(compiled Mar 27 2014,17:12:48)
Empirical absorption correction using spherical harmonics,
 implemented in SCALE3 ABSPACK scaling algorithm.
;
_exptl_crystal_colour colourless
_exptl_crystal_density_diffrn 1.355
_exptl_crystal_description block
_exptl_crystal_F_000 1760
_exptl_crystal_size_max 0.034
_exptl_crystal_size_mid 0.014
_exptl_crystal_size_min 0.011
_refine_diff_density_max 0.316
_refine_diff_density_min -0.283
_refine_diff_density_rms 0.053
_refine_ls_extinction_method none
_refine_ls_goodness_of_fit_ref 1.095
_refine_ls_hydrogen_treatment mixed
_refine_ls_matrix_type full
_refine_ls_number_parameters 123
_refine_ls_number_reflns 2181
_refine_ls_number_restraints 1
_refine_ls_restrained_S_all 1.097
_refine_ls_R_factor_all 0.0307
_refine_ls_R_factor_gt 0.0304
_refine_ls_shift/su_max 0.001
_refine_ls_shift/su_mean 0.000
_refine_ls_structure_factor_coef Fsqd
_refine_ls_weighting_details 'w=1/[\s^2^(Fo^2^)+(0.0549P)^2^+2.8583P] where P=(Fo^2^+2Fc^2^)/3'
_refine_ls_weighting_scheme calc
_refine_ls_wR_factor_gt 0.0865
_refine_ls_wR_factor_ref 0.0868
_reflns_Friedel_coverage 0.000
_reflns_number_gt 2155
_reflns_number_total 2181
_reflns_threshold_expression 'I > 2\s(I)'
_cod_data_source_file d3ce00880k2.cif
_cod_data_source_block 7-Cl
_cod_depositor_comments 'Adding full bibliography for 7247541--7247563.cif.'
_cod_original_cell_volume 4167.92(7)
_cod_original_sg_symbol_H-M 'I 41/a'
_cod_database_code 7247551
_shelx_space_group_comment
;
The symmetry employed for this shelxl refinement is uniquely defined
by the following loop, which should always be used as a source of
symmetry information in preference to the above space-group names.
They are only intended as comments.
;
_shelxl_version_number 2013-4

loop_
_space_group_symop_operation_xyz
'x, y, z'
'-x+1/2, -y, z+1/2'
'-y+3/4, x+1/4, z+1/4'
'y+3/4, -x+3/4, z+3/4'
'x+1/2, y+1/2, z+1/2'
'-x+1, -y+1/2, z+1'
'-y+5/4, x+3/4, z+3/4'
'y+5/4, -x+5/4, z+5/4'
'-x, -y, -z'
'x-1/2, y, -z-1/2'
'y-3/4, -x-1/4, -z-1/4'
'-y-3/4, x-3/4, -z-3/4'
'-x+1/2, -y+1/2, -z+1/2'
'x, y+1/2, -z'
'y-1/4, -x+1/4, -z+1/4'
'-y-1/4, x-1/4, -z-1/4'

loop_
_atom_site_label
_atom_site_type_symbol
_atom_site_fract_x
_atom_site_fract_y
_atom_site_fract_z
_atom_site_U_iso_or_equiv
_atom_site_adp_type
_atom_site_occupancy
_atom_site_site_symmetry_order
_atom_site_calc_flag
_atom_site_refinement_flags_posn
_atom_site_refinement_flags_adp
_atom_site_refinement_flags_occupancy
_atom_site_disorder_assembly
_atom_site_disorder_group
Si1 Si 0.33398(2) 0.37279(2) 0.05027(2) 0.01624(12) Uani 1 1 d . . . . .
Cl1 Cl 0.39385(2) 0.58213(2) -0.00744(2) 0.02673(13) Uani 1 1 d . . . . .
O2 O 0.09995(7) 0.31656(7) 0.10655(6) 0.0255(2) Uani 1 1 d D . . . .
O1 O 0.25040(6) 0.31128(6) 0.07889(5) 0.0192(2) Uani 1 1 d . . . . .
C6 C 0.11886(9) 0.51784(9) 0.05888(8) 0.0207(3) Uani 1 1 d . . . . .
H6 H 0.0610 0.5046 0.0724 0.025 Uiso 1 1 calc R U . . .
C1 C 0.18263(8) 0.45419(8) 0.06242(7) 0.0171(3) Uani 1 1 d . . . . .
C8 C 0.37737(9) 0.33352(10) -0.04278(8) 0.0252(3) Uani 1 1 d . . . . .
H8A H 0.3303 0.3283 -0.0802 0.038 Uiso 1 1 calc R U . . .
H8B H 0.4044 0.2770 -0.0352 0.038 Uiso 1 1 calc R U . . .
H8C H 0.4204 0.3744 -0.0622 0.038 Uiso 1 1 calc R U . . .
C2 C 0.26869(8) 0.47372(8) 0.04221(7) 0.0165(3) Uani 1 1 d . . . . .
C4 C 0.22543(10) 0.62127(9) 0.01517(8) 0.0235(3) Uani 1 1 d . . . . .
H4 H 0.2401 0.6780 -0.0008 0.028 Uiso 1 1 calc R U . . .
C5 C 0.14103(9) 0.60075(9) 0.03528(8) 0.0240(3) Uani 1 1 d . . . . .
H5 H 0.0978 0.6441 0.0329 0.029 Uiso 1 1 calc R U . . .
B1 B 0.17413(9) 0.35638(9) 0.08501(8) 0.0179(3) Uani 1 1 d . . . . .
C3 C 0.28778(9) 0.55713(9) 0.01899(7) 0.0191(3) Uani 1 1 d . . . . .
C7 C 0.41641(9) 0.37271(10) 0.12746(8) 0.0252(3) Uani 1 1 d . . . . .
H7A H 0.3890 0.3861 0.1770 0.038 Uiso 1 1 calc R U . . .
H7B H 0.4603 0.4163 0.1160 0.038 Uiso 1 1 calc R U . . .
H7C H 0.4436 0.3157 0.1303 0.038 Uiso 1 1 calc R U . . .
H2 H 0.1060(14) 0.2667(7) 0.1199(12) 0.038 Uiso 1 1 d D U . . .

loop_
_atom_site_aniso_label
_atom_site_aniso_U_11
_atom_site_aniso_U_22
_atom_site_aniso_U_33
_atom_site_aniso_U_23
_atom_site_aniso_U_13
_atom_site_aniso_U_12
Si1 0.01519(18) 0.01713(18) 0.01639(19) -0.00040(12) 0.00155(11) -0.00030(12)
Cl1 0.02502(19) 0.02732(19) 0.0279(2) 0.00419(12) 0.00567(12) -0.00901(12)
O2 0.0237(5) 0.0234(5) 0.0294(5) -0.0005(4) 0.0051(4) -0.0093(4)
O1 0.0191(4) 0.0153(4) 0.0231(5) 0.0012(3) 0.0025(3) -0.0010(3)
C6 0.0200(6) 0.0214(6) 0.0207(6) -0.0009(5) 0.0027(5) 0.0009(5)
C1 0.0190(6) 0.0171(6) 0.0152(5) -0.0016(4) 0.0010(4) -0.0013(5)
C8 0.0246(7) 0.0286(7) 0.0223(6) -0.0046(5) 0.0044(5) 0.0002(5)
C2 0.0181(6) 0.0173(6) 0.0142(5) -0.0015(4) 0.0000(4) -0.0016(4)
C4 0.0325(7) 0.0170(6) 0.0210(6) 0.0030(5) 0.0015(5) -0.0010(5)
C5 0.0283(7) 0.0203(6) 0.0234(6) 0.0006(5) 0.0007(5) 0.0053(5)
B1 0.0186(7) 0.0177(6) 0.0173(6) -0.0015(5) 0.0011(5) -0.0018(5)
C3 0.0218(6) 0.0194(6) 0.0161(6) 0.0009(5) 0.0022(5) -0.0043(5)
C7 0.0209(6) 0.0328(7) 0.0218(6) 0.0004(6) -0.0018(5) 0.0012(5)

loop_
_atom_type_symbol
_atom_type_description
_atom_type_scat_dispersion_real
_atom_type_scat_dispersion_imag
_atom_type_scat_source
C C 0.0181 0.0091 'International Tables Vol C Tables 4.2.6.8 and 6.1.1.4'
H H 0.0000 0.0000 'International Tables Vol C Tables 4.2.6.8 and 6.1.1.4'
B B 0.0090 0.0039 'International Tables Vol C Tables 4.2.6.8 and 6.1.1.4'
O O 0.0492 0.0322 'International Tables Vol C Tables 4.2.6.8 and 6.1.1.4'
Si Si 0.2541 0.3302 'International Tables Vol C Tables 4.2.6.8 and 6.1.1.4'
Cl Cl 0.3639 0.7018 'International Tables Vol C Tables 4.2.6.8 and 6.1.1.4'

loop_
_geom_angle_atom_site_label_1
_geom_angle_atom_site_label_2
_geom_angle_atom_site_label_3
_geom_angle
_geom_angle_site_symmetry_1
_geom_angle_site_symmetry_3
_geom_angle_publ_flag
O1 Si1 C7 108.56(6) . . ?
O1 Si1 C8 110.49(6) . . ?
C7 Si1 C8 112.25(7) . . ?
O1 Si1 C2 94.56(5) . . ?
C7 Si1 C2 115.40(6) . . ?
C8 Si1 C2 114.04(6) . . ?
B1 O2 H2 114.4(16) . . ?
B1 O1 Si1 113.31(8) . . ?
C5 C6 C1 119.35(12) . . ?
C5 C6 H6 120.3 . . ?
C1 C6 H6 120.3 . . ?
C6 C1 C2 120.38(12) . . ?
C6 C1 B1 129.24(12) . . ?
C2 C1 B1 110.36(11) . . ?
Si1 C8 H8A 109.5 . . ?
Si1 C8 H8B 109.5 . . ?
H8A C8 H8B 109.5 . . ?
Si1 C8 H8C 109.5 . . ?
H8A C8 H8C 109.5 . . ?
H8B C8 H8C 109.5 . . ?
C3 C2 C1 118.28(12) . . ?
C3 C2 Si1 133.40(10) . . ?
C1 C2 Si1 108.28(9) . . ?
C3 C4 C5 118.64(12) . . ?
C3 C4 H4 120.7 . . ?
C5 C4 H4 120.7 . . ?
C4 C5 C6 121.13(13) . . ?
C4 C5 H5 119.4 . . ?
C6 C5 H5 119.4 . . ?
O2 B1 O1 121.16(12) . . ?
O2 B1 C1 125.33(12) . . ?
O1 B1 C1 113.48(11) . . ?
C2 C3 C4 122.22(12) . . ?
C2 C3 Cl1 118.89(10) . . ?
C4 C3 Cl1 118.88(10) . . ?
Si1 C7 H7A 109.5 . . ?
Si1 C7 H7B 109.5 . . ?
H7A C7 H7B 109.5 . . ?
Si1 C7 H7C 109.5 . . ?
H7A C7 H7C 109.5 . . ?
H7B C7 H7C 109.5 . . ?

loop_
_geom_bond_atom_site_label_1
_geom_bond_atom_site_label_2
_geom_bond_distance
_geom_bond_site_symmetry_2
_geom_bond_publ_flag
Si1 O1 1.6839(9) . ?
Si1 C7 1.8504(14) . ?
Si1 C8 1.8506(14) . ?
Si1 C2 1.8692(13) . ?
Cl1 C3 1.7509(13) . ?
O2 B1 1.3580(17) . ?
O2 H2 0.812(9) . ?
O1 B1 1.3781(17) . ?
C6 C5 1.3923(19) . ?
C6 C1 1.3985(18) . ?
C6 H6 0.9500 . ?
C1 C2 1.4126(17) . ?
C1 B1 1.5720(18) . ?
C8 H8A 0.9800 . ?
C8 H8B 0.9800 . ?
C8 H8C 0.9800 . ?
C2 C3 1.3866(18) . ?
C4 C3 1.389(2) . ?
C4 C5 1.391(2) . ?
C4 H4 0.9500 . ?
C5 H5 0.9500 . ?
C7 H7A 0.9800 . ?
C7 H7B 0.9800 . ?
C7 H7C 0.9800 . ?

loop_
_geom_hbond_atom_site_label_D
_geom_hbond_atom_site_label_H
_geom_hbond_atom_site_label_A
_geom_hbond_distance_DH
_geom_hbond_distance_HA
_geom_hbond_distance_DA
_geom_hbond_angle_DHA
_geom_hbond_site_symmetry_A
O2 H2 O2 0.812(9) 1.952(13) 2.7100(14) 155(2) 15
C4 H4 O1 0.95 2.48 3.3897(16) 161.5 14

loop_
_geom_torsion_atom_site_label_1
_geom_torsion_atom_site_label_2
_geom_torsion_atom_site_label_3
_geom_torsion_atom_site_label_4
_geom_torsion
_geom_torsion_site_symmetry_1
_geom_torsion_site_symmetry_2
_geom_torsion_site_symmetry_3
_geom_torsion_site_symmetry_4
_geom_torsion_publ_flag
C7 Si1 O1 B1 118.22(10) . . . . ?
C8 Si1 O1 B1 -118.28(10) . . . . ?
C2 Si1 O1 B1 -0.51(10) . . . . ?
C5 C6 C1 C2 -0.1(2) . . . . ?
C5 C6 C1 B1 -178.40(13) . . . . ?
C6 C1 C2 C3 0.02(18) . . . . ?
B1 C1 C2 C3 178.64(11) . . . . ?
C6 C1 C2 Si1 -177.85(10) . . . . ?
B1 C1 C2 Si1 0.77(12) . . . . ?
O1 Si1 C2 C3 -177.63(13) . . . . ?
C7 Si1 C2 C3 69.33(14) . . . . ?
C8 Si1 C2 C3 -62.79(14) . . . . ?
O1 Si1 C2 C1 -0.21(9) . . . . ?
C7 Si1 C2 C1 -113.25(9) . . . . ?
C8 Si1 C2 C1 114.63(10) . . . . ?
C3 C4 C5 C6 0.0(2) . . . . ?
C1 C6 C5 C4 0.0(2) . . . . ?
Si1 O1 B1 O2 179.23(10) . . . . ?
Si1 O1 B1 C1 1.05(14) . . . . ?
C6 C1 B1 O2 -0.8(2) . . . . ?
C2 C1 B1 O2 -179.29(12) . . . . ?
C6 C1 B1 O1 177.27(13) . . . . ?
C2 C1 B1 O1 -1.20(15) . . . . ?
C1 C2 C3 C4 0.06(19) . . . . ?
Si1 C2 C3 C4 177.28(10) . . . . ?
C1 C2 C3 Cl1 -179.21(9) . . . . ?
Si1 C2 C3 Cl1 -1.99(18) . . . . ?
C5 C4 C3 C2 -0.1(2) . . . . ?
C5 C4 C3 Cl1 179.17(10) . . . . ?
